data_7243940
loop_
_publ_author_name
'Ito, Sho'
'White, Fraser J.'
'Okunishi, Eiji'
'Aoyama, Yoshitaka'
'Yamano, Akihito'
'Sato, Hiroyasu'
'Ferrara, Joseph D.'
'Jasnowski, Micha\/l'
'Meyer, Mathias'

_publ_section_title
;
 Structure determination of small molecule compounds by an electron
 diffractometer for 3D ED/MicroED
;
_journal_issue 48
_journal_name_full CrystEngComm
_journal_page_first 8622
_journal_page_last 8630
_journal_paper_doi 10.1039/D1CE01172C
_journal_volume 23
_journal_year 2021
_chemical_formula_moiety 'Cl4 K2 Pt'
_chemical_formula_sum 'Cl4 K2 Pt'
_chemical_formula_weight 415.08
_space_group_crystal_system tetragonal
_space_group_IT_number 123
_space_group_name_Hall '-P 4 2'
_space_group_name_H-M_alt 'P 4/m m m'
_atom_sites_solution_primary dual
_audit_creation_date 2021-07-13
_audit_creation_method
;
Olex2 1.3
(compiled 2020.11.12 svn.r5f609507 for OlexSys, GUI svn.r6272)
;
_audit_update_record
;
2021-08-31 deposited with the CCDC.	2021-10-26 downloaded from the CCDC.
;
_cell_angle_alpha 90
_cell_angle_beta 90
_cell_angle_gamma 90
_cell_formula_units_Z 1
_cell_length_a 7.0688(11)
_cell_length_b 7.0688(11)
_cell_length_c 4.1570(16)
_cell_measurement_reflns_used 496
_cell_measurement_temperature 293
_cell_measurement_theta_max 0.9140
_cell_measurement_theta_min 0.1420
_cell_volume 207.72(9)
_computing_cell_refinement 'CrysAlisPro 1.171.42.18a (Rigaku OD, 2021)'
_computing_data_collection 'CrysAlisPro 1.171.42.18a (Rigaku OD, 2021)'
_computing_data_reduction 'CrysAlisPro 1.171.42.18a (Rigaku OD, 2021)'
_computing_molecular_graphics 'Olex2 1.3 (Dolomanov et al., 2009)'
_computing_publication_material 'Olex2 1.3 (Dolomanov et al., 2009)'
_computing_structure_refinement 'SHELXL 2018/3 (Sheldrick, 2015)'
_computing_structure_solution 'SHELXT 2018/2 (Sheldrick, 2018)'
_diffrn_ambient_temperature 293
_diffrn_detector 'Rigaku HyPix-ED area detector'
_diffrn_detector_area_resol_mean 10.0
_diffrn_detector_type 'HPC area detector'
_diffrn_measured_fraction_theta_full 0.804
_diffrn_measured_fraction_theta_max 0.804
_diffrn_measurement_details
;
List of Runs (angles in degrees, time in seconds):

  # Type    Start    End  Width  t~exp~   \w     \q     \k     \f   Frames
#--------------------------------------------------------------------------
  1  \w    -40.00  35.00   1.00   10.00    --    0.00   0.00   0.00   75
;
_diffrn_measurement_device 'Electron diffractometer'
_diffrn_measurement_device_type Rigaku_Synergy-ED
_diffrn_measurement_method 'continuous rotation'
_diffrn_orient_matrix_type 'CrysAlisPro convention (1999,Acta A55,543-557)'
_diffrn_orient_matrix_UB_11 -0.0001856000
_diffrn_orient_matrix_UB_12 -0.0029456000
_diffrn_orient_matrix_UB_13 0.0033448000
_diffrn_orient_matrix_UB_21 0.0035479000
_diffrn_orient_matrix_UB_22 -0.0001295000
_diffrn_orient_matrix_UB_23 0.0002388000
_diffrn_orient_matrix_UB_31 -0.0000357000
_diffrn_orient_matrix_UB_32 0.0019716000
_diffrn_orient_matrix_UB_33 0.0050249000
_diffrn_radiation_probe electron
_diffrn_radiation_type '200 keV electrons'
_diffrn_radiation_wavelength 0.0251
_diffrn_reflns_av_R_equivalents 0.0661
_diffrn_reflns_av_unetI/netI 0.0520
_diffrn_reflns_Laue_measured_fraction_full 0.804
_diffrn_reflns_Laue_measured_fraction_max 0.804
_diffrn_reflns_limit_h_max 8
_diffrn_reflns_limit_h_min -8
_diffrn_reflns_limit_k_max 6
_diffrn_reflns_limit_k_min -6
_diffrn_reflns_limit_l_max 4
_diffrn_reflns_limit_l_min -4
_diffrn_reflns_number 430
_diffrn_reflns_point_group_measured_fraction_full 0.804
_diffrn_reflns_point_group_measured_fraction_max 0.804
_diffrn_reflns_theta_full 0.859
_diffrn_reflns_theta_max 0.859
_diffrn_reflns_theta_min 0.144
_diffrn_source 'thermionic-emission electron gun'
_diffrn_source_type LaB6
_exptl_absorpt_coefficient_mu 0.000
_exptl_absorpt_correction_T_max 1.00000
_exptl_absorpt_correction_T_min 0.79106
_exptl_absorpt_correction_type multi-scan
_exptl_absorpt_process_details
;
CrysAlisPro 1.171.42.18a (Rigaku Oxford Diffraction, 2021)
Empirical absorption correction using spherical harmonics,
implemented in SCALE3 ABSPACK scaling algorithm.
;
_exptl_crystal_colour 'reddish red'
_exptl_crystal_colour_modifier reddish
_exptl_crystal_colour_primary red
_exptl_crystal_density_diffrn 3.318
_exptl_crystal_description plate
_exptl_crystal_F_000 48
_exptl_crystal_size_max 0.0003
_exptl_crystal_size_mid 0.0001
_exptl_crystal_size_min 0.0001
_refine_diff_density_max 0.532
_refine_diff_density_min -0.680
_refine_diff_density_rms 0.103
_refine_ls_extinction_coef 2303(40)
_refine_ls_extinction_expression Fc^*^=kFc[1+0.001xFc^2^\l^3^/sin(2\q)]^-1/4^
_refine_ls_extinction_method 'SHELXL-2018/3 (Sheldrick 2018)'
_refine_ls_goodness_of_fit_ref 3.167
_refine_ls_hydrogen_treatment undef
_refine_ls_matrix_type full
_refine_ls_number_parameters 11
_refine_ls_number_reflns 111
_refine_ls_number_restraints 9
_refine_ls_restrained_S_all 3.069
_refine_ls_R_factor_all 0.1652
_refine_ls_R_factor_gt 0.1652
_refine_ls_shift/su_max 0.018
_refine_ls_shift/su_mean 0.002
_refine_ls_structure_factor_coef Fsqd
_refine_ls_weighting_details 'w=1/[\s^2^(Fo^2^)+(0.1400P)^2^] where P=(Fo^2^+2Fc^2^)/3'
_refine_ls_weighting_scheme calc
_refine_ls_wR_factor_gt 0.4466
_refine_ls_wR_factor_ref 0.4466
_reflns_Friedel_coverage 0.000
_reflns_number_gt 111
_reflns_number_total 111
_reflns_threshold_expression 'I > 2\s(I)'
_cod_data_source_file d1ce01172c1.cif
_cod_data_source_block exp_449
_cod_depositor_comments 'Adding full bibliography for 7243939--7243951.cif.'
_cod_original_cell_volume 207.72(10)
_cod_database_code 7243940
_shelx_shelxl_version_number 2018/3
_chemical_oxdiff_formula 'K2 Pt Cl4'
_shelx_space_group_comment
;
The symmetry employed for this shelxl refinement is uniquely defined
by the following loop, which should always be used as a source of
symmetry information in preference to the above space-group names.
They are only intended as comments.
;
_reflns_odcompleteness_completeness 84.78
_reflns_odcompleteness_iscentric 1
_reflns_odcompleteness_theta 0.86
_olex2_refinement_description
;
1. Uiso/Uaniso restraints and constraints
K1 \\sim Pt3 \\sim Cl2: within 2A with sigma of 0.001 and sigma for terminal
atoms of 0.002 within 2A
2. Rigid body (RIGU) restrains
 Pt3, Cl2, K1
 with sigma for 1-2 distances of 0.001 and sigma for 1-3 distances of 0.001
;
_olex2_submission_special_instructions 'No special instructions were received'
_oxdiff_exptl_absorpt_empirical_details
;
Empirical correction (ABSPACK) includes:
- Absorption correction using spherical harmonics
- Frame scaling
;
_oxdiff_exptl_absorpt_empirical_full_max 1.255
_oxdiff_exptl_absorpt_empirical_full_min 0.840

loop_
_space_group_symop_operation_xyz
'x, y, z'
'-x, -y, z'
'-y, x, z'
'y, -x, z'
'-x, y, -z'
'x, -y, -z'
'y, x, -z'
'-y, -x, -z'
'-x, -y, -z'
'x, y, -z'
'y, -x, -z'
'-y, x, -z'
'x, -y, z'
'-x, y, z'
'-y, -x, z'
'y, x, z'

loop_
_atom_site_label
_atom_site_type_symbol
_atom_site_fract_x
_atom_site_fract_y
_atom_site_fract_z
_atom_site_U_iso_or_equiv
_atom_site_adp_type
_atom_site_occupancy
_atom_site_site_symmetry_order
_atom_site_calc_flag
_atom_site_refinement_flags_posn
_atom_site_refinement_flags_adp
_atom_site_refinement_flags_occupancy
_atom_site_disorder_assembly
_atom_site_disorder_group
Pt3 Pt 0.500000 0.500000 0.500000 0.009(4) Uani 1 16 d S T P . .
Cl2 Cl 0.7370(11) 0.2630(11) 0.500000 0.016(4) Uani 1 4 d S T P . .
K1 K 1.000000 0.500000 0.000000 0.021(5) Uani 1 8 d S T P . .

loop_
_atom_site_aniso_label
_atom_site_aniso_U_11
_atom_site_aniso_U_22
_atom_site_aniso_U_33
_atom_site_aniso_U_23
_atom_site_aniso_U_13
_atom_site_aniso_U_12
Pt3 0.006(4) 0.006(4) 0.015(6) 0.000 0.000 0.000
Cl2 0.013(5) 0.013(5) 0.020(9) 0.000 0.000 0.006(3)
K1 0.018(7) 0.041(10) 0.004(11) 0.000 0.000 0.000

loop_
_atom_type_symbol
_atom_type_description
_atom_type_scat_dispersion_real
_atom_type_scat_dispersion_imag
_atom_type_scat_source
Cl Cl 0.0000 0.0000 'International Tables Vol C Tables 4.2.6.8 and 6.1.1.4'
K K 0.0000 0.0000 'International Tables Vol C Tables 4.2.6.8 and 6.1.1.4'
Pt Pt 0.0000 0.0000 'International Tables Vol C Tables 4.2.6.8 and 6.1.1.4'

loop_
_geom_angle_atom_site_label_1
_geom_angle_atom_site_label_2
_geom_angle_atom_site_label_3
_geom_angle
_geom_angle_site_symmetry_1
_geom_angle_site_symmetry_3
_geom_angle_publ_flag
Cl2 Pt3 Cl2 90.0 . 11_566 ?
Cl2 Pt3 Cl2 90.0 3_655 9_666 ?
Cl2 Pt3 Cl2 180.0 . 9_666 ?
Cl2 Pt3 Cl2 90.000(1) . 3_655 ?
Cl2 Pt3 Cl2 180.0 11_566 3_655 ?
Cl2 Pt3 Cl2 90.0 11_566 9_666 ?
Pt3 Cl2 K1 92.29(19) . 1_556 ?
Pt3 Cl2 K1 92.29(19) . 3_646 ?
Pt3 Cl2 K1 92.29(19) . 3_645 ?
Pt3 Cl2 K1 92.29(19) . . ?
K1 Cl2 K1 175.4(4) 1_556 3_645 ?
K1 Cl2 K1 175.4(4) . 3_646 ?
K1 Cl2 K1 100.39(3) 1_556 3_646 ?
K1 Cl2 K1 100.39(3) . 3_645 ?
K1 Cl2 K1 79.42(3) 1_556 . ?
K1 Cl2 K1 79.42(3) 3_645 3_646 ?
Cl2 K1 Cl2 110.3(3) 1_554 3_655 ?
Cl2 K1 Cl2 118.0(3) 1_554 11_666 ?
Cl2 K1 Cl2 62.0(3) 1_554 3_654 ?
Cl2 K1 Cl2 100.58(3) 11_666 3_655 ?
Cl2 K1 Cl2 110.3(3) . 3_654 ?
Cl2 K1 Cl2 118.0(3) . 11_665 ?
Cl2 K1 Cl2 62.0(3) . 3_655 ?
Cl2 K1 Cl2 69.7(3) 1_554 11_665 ?
Cl2 K1 Cl2 110.3(3) 9_765 11_666 ?
Cl2 K1 Cl2 79.42(3) 11_666 11_665 ?
Cl2 K1 Cl2 118.0(3) 9_766 3_654 ?
Cl2 K1 Cl2 180.0 3_655 11_665 ?
Cl2 K1 Cl2 69.7(3) 9_765 3_654 ?
Cl2 K1 Cl2 69.7(3) . 11_666 ?
Cl2 K1 Cl2 69.7(3) 9_766 3_655 ?
Cl2 K1 Cl2 62.0(3) 9_766 11_666 ?
Cl2 K1 Cl2 118.0(3) 9_765 3_655 ?
Cl2 K1 Cl2 100.58(3) . 9_766 ?
Cl2 K1 Cl2 79.42(3) 3_654 3_655 ?
Cl2 K1 Cl2 79.42(3) . 1_554 ?
Cl2 K1 Cl2 110.3(3) 9_766 11_665 ?
Cl2 K1 Cl2 180.0 9_766 1_554 ?
Cl2 K1 Cl2 62.0(3) 9_765 11_665 ?
Cl2 K1 Cl2 180.0 . 9_765 ?
Cl2 K1 Cl2 100.58(3) 3_654 11_665 ?
Cl2 K1 Cl2 79.42(3) 9_766 9_765 ?
Cl2 K1 Cl2 100.58(3) 1_554 9_765 ?
Cl2 K1 Cl2 180.0 11_666 3_654 ?
Cl2 K1 K1 50.289(13) . 1_556 ?
Cl2 K1 K1 129.711(13) 9_766 1_554 ?
Cl2 K1 K1 50.289(13) 3_654 1_554 ?
Cl2 K1 K1 50.289(13) 9_766 1_556 ?
Cl2 K1 K1 50.289(13) 9_765 1_554 ?
Cl2 K1 K1 129.711(13) 1_554 1_556 ?
Cl2 K1 K1 50.289(13) 11_665 1_554 ?
Cl2 K1 K1 129.711(13) 9_765 1_556 ?
Cl2 K1 K1 50.289(13) 1_554 1_554 ?
Cl2 K1 K1 50.289(13) 11_666 1_556 ?
Cl2 K1 K1 129.711(13) 11_666 1_554 ?
Cl2 K1 K1 129.711(14) 3_654 1_556 ?
Cl2 K1 K1 129.711(13) 3_655 1_554 ?
Cl2 K1 K1 50.289(13) 3_655 1_556 ?
Cl2 K1 K1 129.711(13) 11_665 1_556 ?
Cl2 K1 K1 129.711(13) . 1_554 ?
K1 K1 K1 180.0 1_556 1_554 ?

loop_
_geom_bond_atom_site_label_1
_geom_bond_atom_site_label_2
_geom_bond_distance
_geom_bond_site_symmetry_2
_geom_bond_publ_flag
Pt3 Cl2 2.369(11) . ?
Pt3 Cl2 2.369(11) 3_655 ?
Pt3 Cl2 2.369(11) 11_566 ?
Pt3 Cl2 2.369(11) 9_666 ?
Cl2 K1 3.2531(7) . ?
Cl2 K1 3.2531(7) 3_646 ?
Cl2 K1 3.2531(7) 3_645 ?
Cl2 K1 3.2531(7) 1_556 ?
K1 K1 4.1570(16) 1_556 ?
K1 K1 4.1570(16) 1_554 ?
